data_7707705
loop_
_publ_author_name
'Jiao, Yushu'
'Sarwar, Sidra'
'Sanz, Sergio'
'van Leusen, Jan'
'Izarova, Natalya V.'
'Campbell, Cameron L.'
'Brechin, Euan K.'
'Dalgarno, Scott J.'
'K\"ogerler, Paul'

_publ_section_title
;
 Exploiting complementary ligands for the construction of square
 antiprismatic monometallic lanthanide SMMs.
;
_journal_issue 27
_journal_name_full 'Dalton transactions (Cambridge, England : 2003)'
_journal_page_first 9648
_journal_page_last 9654
_journal_paper_doi 10.1039/d1dt00359c
_journal_volume 50
_journal_year 2021
_chemical_formula_moiety 'C56 H72 Dy O8, C2 H3 N, C16 H36 N'
_chemical_formula_sum 'C74 H111 Dy N2 O8'
_chemical_formula_weight 1319.14
_space_group_crystal_system monoclinic
_space_group_IT_number 9
_space_group_name_Hall 'C -2yc'
_space_group_name_H-M_alt 'C 1 c 1'
_atom_sites_solution_hydrogens geom
_atom_sites_solution_primary dual
_audit_creation_date 2020-03-06
_audit_creation_method
;
Olex2 1.3
(compiled 2020.01.31 svn.r88ba2a32 for OlexSys, GUI svn.r6032)
;
_audit_update_record
;
2020-12-16 deposited with the CCDC.	2021-06-18 downloaded from the CCDC.
;
_cell_angle_alpha 90
_cell_angle_beta 120.3390(10)
_cell_angle_gamma 90
_cell_formula_units_Z 4
_cell_length_a 23.8297(6)
_cell_length_b 16.0808(4)
_cell_length_c 21.0550(5)
_cell_measurement_reflns_used 9254
_cell_measurement_temperature 100(2)
_cell_measurement_theta_max 27.11
_cell_measurement_theta_min 2.77
_cell_volume 6963.4(3)
_computing_cell_refinement 'SAINT (Bruker, 1998)'
_computing_data_collection 'Apex III (Bruker)'
_computing_data_reduction 'SAINT V8.40A (Bruker, 2016)'
_computing_molecular_graphics 'Olex2 1.3 (Dolomanov et al., 2009)'
_computing_publication_material 'Olex2 1.3 (Dolomanov et al., 2009)'
_computing_structure_refinement 'SHELXL 2018/3 (Sheldrick, 2015)'
_computing_structure_solution 'SHELXT  (Sheldrick, 2015)'
_diffrn_ambient_temperature 100(2)
_diffrn_measured_fraction_theta_full 0.998
_diffrn_measured_fraction_theta_max 0.998
_diffrn_measurement_device_type 'Bruker D8 Venture'
_diffrn_measurement_method '\f and \w scans'
_diffrn_radiation_type MoK\a
_diffrn_radiation_wavelength 0.71073
_diffrn_reflns_av_R_equivalents 0.0177
_diffrn_reflns_av_unetI/netI 0.0120
_diffrn_reflns_Laue_measured_fraction_full 0.998
_diffrn_reflns_Laue_measured_fraction_max 0.998
_diffrn_reflns_limit_h_max 30
_diffrn_reflns_limit_h_min -30
_diffrn_reflns_limit_k_max 20
_diffrn_reflns_limit_k_min -20
_diffrn_reflns_limit_l_max 26
_diffrn_reflns_limit_l_min -26
_diffrn_reflns_number 95871
_diffrn_reflns_point_group_measured_fraction_full 0.998
_diffrn_reflns_point_group_measured_fraction_max 0.998
_diffrn_reflns_theta_full 25.242
_diffrn_reflns_theta_max 27.110
_diffrn_reflns_theta_min 2.770
_diffrn_source_current 30.0
_diffrn_source_power 1.5
_diffrn_source_voltage 50.0
_diffrn_standards_number 0
_exptl_absorpt_coefficient_mu 1.127
_exptl_absorpt_correction_T_max 0.7455
_exptl_absorpt_correction_T_min 0.6764
_exptl_absorpt_correction_type multi-scan
_exptl_absorpt_process_details
;
SADABS-2016/2 (Bruker,2016) was used for absorption correction.
wR2(int) was 0.0370 before and 0.0322 after correction.
The Ratio of minimum to maximum transmission is 0.9073.
The \l/2 correction factor is Not present.
;
_exptl_crystal_colour colourless
_exptl_crystal_colour_primary colourless
_exptl_crystal_density_diffrn 1.258
_exptl_crystal_density_method 'not measured'
_exptl_crystal_description Block
_exptl_crystal_F_000 2796
_exptl_crystal_size_max 0.4
_exptl_crystal_size_mid 0.26
_exptl_crystal_size_min 0.2
_refine_diff_density_max 0.302
_refine_diff_density_min -0.505
_refine_diff_density_rms 0.040
_refine_ls_abs_structure_details
;
 Refined as an inversion twin.
;
_refine_ls_abs_structure_Flack 0.490(6)
_refine_ls_extinction_method none
_refine_ls_goodness_of_fit_ref 1.038
_refine_ls_hydrogen_treatment constr
_refine_ls_matrix_type full
_refine_ls_number_parameters 790
_refine_ls_number_reflns 15176
_refine_ls_number_restraints 2
_refine_ls_restrained_S_all 1.038
_refine_ls_R_factor_all 0.0152
_refine_ls_R_factor_gt 0.0144
_refine_ls_shift/su_max 0.002
_refine_ls_shift/su_mean 0.000
_refine_ls_structure_factor_coef Fsqd
_refine_ls_weighting_details 'calc w=1/[\s^2^(Fo^2^)+(0.0426P)^2^+0.0000P] where P=(Fo^2^+2Fc^2^)/3'
_refine_ls_weighting_scheme calc
_refine_ls_wR_factor_gt 0.0388
_refine_ls_wR_factor_ref 0.0393
_reflns_Friedel_coverage 0.999
_reflns_Friedel_fraction_full 0.998
_reflns_Friedel_fraction_max 0.998
_reflns_number_gt 14735
_reflns_number_total 15176
_reflns_threshold_expression >2sigma(I)
_cod_data_source_file d1dt00359c2.cif
_cod_data_source_block 4
_cod_depositor_comments 'Adding full bibliography for 7707703--7707706.cif.'
_cod_original_cell_volume 6963.3(3)
_cod_database_code 7707705
_shelx_shelxl_version_number 2014/7
_shelx_space_group_comment
;
The symmetry employed for this shelxl refinement is uniquely defined
by the following loop, which should always be used as a source of
symmetry information in preference to the above space-group names.
They are only intended as comments.
;
_shelx_estimated_absorpt_t_max 0.806
_shelx_estimated_absorpt_t_min 0.661
_olex2_refinement_description
;
1. Twinned data refinement
 Scales: 0.510(6)
 0.490(6)
2. Fixed Uiso
 At 1.2 times of:
  All C(H) groups, All C(H,H) groups
 At 1.5 times of:
  All C(H,H,H) groups
3.a Secondary CH2 refined with riding coordinates:
 C7(H7A,H7B), C14(H14A,H14B), C21(H21A,H21B), C28(H28A,H28B), C59(H59A,H59B),
 C60(H60A,H60B), C61(H61A,H61B), C63(H63A,H63B), C64(H64A,H64B), C65(H65A,H65B),
  C67(H67A,H67B), C68(H68A,H68B), C69(H69A,H69B), C71(H71A,H71B), C72(H72A,
 H72B), C73(H73A,H73B)
3.b Aromatic/amide H refined with riding coordinates:
 C2(H2), C4(H4), C9(H9), C11(H11), C16(H16), C18(H18), C23(H23), C25(H25),
 C49(H49), C54(H54)
3.c Idealised Me refined as rotating group:
 C30(H30A,H30B,H30C), C31(H31A,H31B,H31C), C32(H32A,H32B,H32C), C34(H34A,H34B,
 H34C), C35(H35A,H35B,H35C), C36(H36A,H36B,H36C), C37(H37A,H37B,H37C), C39(H39A,
 H39B,H39C), C40(H40A,H40B,H40C), C41(H41A,H41B,H41C), C43(H43A,H43B,H43C),
 C44(H44A,H44B,H44C), C45(H45A,H45B,H45C), C46(H46A,H46B,H46C), C47(H47A,H47B,
 H47C), C51(H51A,H51B,H51C), C52(H52A,H52B,H52C), C56(H56A,H56B,H56C), C57(H57A,
 H57B,H57C), C62(H62A,H62B,H62C), C66(H66A,H66B,H66C), C70(H70A,H70B,H70C),
 C74(H74A,H74B,H74C)
;
_olex2_submission_original_sample_id TBC4OMe2DyAcac
_olex2_submission_special_instructions 'No special instructions were received'

loop_
_space_group_symop_operation_xyz
'x, y, z'
'x, -y, z+1/2'
'x+1/2, y+1/2, z'
'x+1/2, -y+1/2, z+1/2'

loop_
_atom_site_label
_atom_site_type_symbol
_atom_site_fract_x
_atom_site_fract_y
_atom_site_fract_z
_atom_site_U_iso_or_equiv
_atom_site_adp_type
_atom_site_occupancy
_atom_site_site_symmetry_order
_atom_site_calc_flag
_atom_site_refinement_flags_posn
_atom_site_refinement_flags_adp
_atom_site_refinement_flags_occupancy
_atom_site_disorder_assembly
_atom_site_disorder_group
C1 C 0.35744(13) 0.42876(19) 0.34953(15) 0.0138(5) Uani 1 1 d . . . . .
C2 C 0.32217(14) 0.48997(19) 0.29764(15) 0.0157(6) Uani 1 1 d . . . . .
H2 H 0.2815 0.5070 0.2914 0.019 Uiso 1 1 calc R U . . .
C3 C 0.34425(14) 0.52727(19) 0.25441(15) 0.0160(6) Uani 1 1 d . . . . .
C4 C 0.40303(14) 0.49868(18) 0.26329(15) 0.0150(6) Uani 1 1 d . . . . .
H4 H 0.4188 0.5220 0.2338 0.018 Uiso 1 1 calc R U . . .
C5 C 0.43934(13) 0.43707(19) 0.31401(15) 0.0152(6) Uani 1 1 d . . . . .
C6 C 0.41843(14) 0.40238(18) 0.35989(15) 0.0137(6) Uani 1 1 d . . . . .
C7 C 0.50372(14) 0.40730(18) 0.32386(15) 0.0153(6) Uani 1 1 d . . . . .
H7A H 0.5055 0.4206 0.2790 0.018 Uiso 1 1 calc R U . . .
H7B H 0.5065 0.3461 0.3300 0.018 Uiso 1 1 calc R U . . .
C8 C 0.56154(13) 0.44710(19) 0.39002(15) 0.0139(5) Uani 1 1 d . . . . .
C9 C 0.57533(13) 0.53136(18) 0.38791(15) 0.0140(5) Uani 1 1 d . . . . .
H9 H 0.5487 0.5621 0.3443 0.017 Uiso 1 1 calc R U . . .
C10 C 0.62675(13) 0.57183(19) 0.44759(16) 0.0151(6) Uani 1 1 d . . . . .
C11 C 0.66207(14) 0.52579(18) 0.51221(16) 0.0136(5) Uani 1 1 d . . . . .
H11 H 0.6965 0.5523 0.5541 0.016 Uiso 1 1 calc R U . . .
C12 C 0.64882(13) 0.44245(19) 0.51778(15) 0.0134(5) Uani 1 1 d . . . . .
C13 C 0.60006(14) 0.40303(17) 0.45487(16) 0.0135(6) Uani 1 1 d . . . . .
C14 C 0.68292(13) 0.39888(18) 0.59207(15) 0.0137(6) Uani 1 1 d . . . . .
H14A H 0.6759 0.3381 0.5847 0.016 Uiso 1 1 calc R U . . .
H14B H 0.7303 0.4094 0.6166 0.016 Uiso 1 1 calc R U . . .
C15 C 0.65742(13) 0.42958(19) 0.64075(15) 0.0139(6) Uani 1 1 d . . . . .
C16 C 0.68994(13) 0.49221(19) 0.69262(15) 0.0148(6) Uani 1 1 d . . . . .
H16 H 0.7291 0.5140 0.6978 0.018 Uiso 1 1 calc R U . . .
C17 C 0.66720(14) 0.52386(18) 0.73708(15) 0.0147(6) Uani 1 1 d . . . . .
C18 C 0.61028(14) 0.48866(19) 0.72897(15) 0.0147(5) Uani 1 1 d . . . . .
H18 H 0.5945 0.5077 0.7598 0.018 Uiso 1 1 calc R U . . .
C19 C 0.57583(13) 0.42683(18) 0.67753(14) 0.0122(5) Uani 1 1 d . . . . .
C20 C 0.59849(13) 0.39750(18) 0.63087(15) 0.0127(5) Uani 1 1 d . . . . .
C21 C 0.51239(13) 0.39350(19) 0.66768(15) 0.0134(5) Uani 1 1 d . . . . .
H21A H 0.5101 0.3327 0.6593 0.016 Uiso 1 1 calc R U . . .
H21B H 0.5107 0.4036 0.7131 0.016 Uiso 1 1 calc R U . . .
C22 C 0.45484(13) 0.43515(18) 0.60315(15) 0.0128(5) Uani 1 1 d . . . . .
C23 C 0.44023(13) 0.51824(18) 0.60749(15) 0.0145(5) Uani 1 1 d . . . . .
H23 H 0.4642 0.5464 0.6532 0.017 Uiso 1 1 calc R U . . .
C24 C 0.39185(14) 0.56165(18) 0.54743(16) 0.0147(5) Uani 1 1 d . . . . .
C25 C 0.35771(14) 0.5192(2) 0.48061(16) 0.0162(6) Uani 1 1 d . . . . .
H25 H 0.3255 0.5480 0.4385 0.019 Uiso 1 1 calc R U . . .
C26 C 0.36962(13) 0.43530(19) 0.47407(15) 0.0138(5) Uani 1 1 d . . . . .
C27 C 0.41694(13) 0.39382(19) 0.53611(15) 0.0129(5) Uani 1 1 d . . . . .
C28 C 0.33405(14) 0.3937(2) 0.39901(16) 0.0163(6) Uani 1 1 d . . . . .
H28A H 0.3420 0.3330 0.4047 0.020 Uiso 1 1 calc R U . . .
H28B H 0.2867 0.4031 0.3763 0.020 Uiso 1 1 calc R U . . .
C29 C 0.30411(15) 0.59720(18) 0.20134(16) 0.0218(6) Uani 1 1 d . . . . .
C30 C 0.23822(14) 0.56290(18) 0.14156(15) 0.0326(6) Uani 1 1 d . . . . .
H30A H 0.2451 0.5220 0.1117 0.049 Uiso 1 1 calc R U . . .
H30B H 0.2114 0.6086 0.1101 0.049 Uiso 1 1 calc R U . . .
H30C H 0.2161 0.5363 0.1648 0.049 Uiso 1 1 calc R U . . .
C31 C 0.33862(15) 0.63696(19) 0.16483(18) 0.0359(7) Uani 1 1 d . . . . .
H31A H 0.3810 0.6582 0.2027 0.054 Uiso 1 1 calc R U . . .
H31B H 0.3122 0.6829 0.1333 0.054 Uiso 1 1 calc R U . . .
H31C H 0.3448 0.5953 0.1349 0.054 Uiso 1 1 calc R U . . .
C32 C 0.29151(13) 0.66533(16) 0.24436(16) 0.0280(5) Uani 1 1 d . . . . .
H32A H 0.2656 0.6421 0.2644 0.042 Uiso 1 1 calc R U . . .
H32B H 0.2678 0.7115 0.2112 0.042 Uiso 1 1 calc R U . . .
H32C H 0.3331 0.6856 0.2848 0.042 Uiso 1 1 calc R U . . .
C33 C 0.64507(14) 0.66269(18) 0.44471(16) 0.0188(6) Uani 1 1 d . . . . .
C34 C 0.59553(16) 0.70602(17) 0.37355(17) 0.0308(7) Uani 1 1 d . . . . .
H34A H 0.5945 0.6784 0.3315 0.046 Uiso 1 1 calc R U . . .
H34B H 0.6079 0.7644 0.3751 0.046 Uiso 1 1 calc R U . . .
H34C H 0.5524 0.7030 0.3684 0.046 Uiso 1 1 calc R U . . .
C35 C 0.71156(15) 0.66418(18) 0.4502(2) 0.0398(7) Uani 1 1 d . . . . .
H35A H 0.7442 0.6397 0.4972 0.060 Uiso 1 1 calc R U . . .
H35B H 0.7236 0.7218 0.4475 0.060 Uiso 1 1 calc R U . . .
H35C H 0.7095 0.6321 0.4095 0.060 Uiso 1 1 calc R U . . .
C36 C 0.64899(16) 0.71172(16) 0.50946(16) 0.0332(6) Uani 1 1 d . . . . .
H36A H 0.6064 0.7114 0.5059 0.050 Uiso 1 1 calc R U . . .
H36B H 0.6619 0.7692 0.5079 0.050 Uiso 1 1 calc R U . . .
H36C H 0.6812 0.6858 0.5559 0.050 Uiso 1 1 calc R U . . .
C37 C 0.6334(2) 0.2705(3) 0.4411(3) 0.0201(7) Uani 1 1 d . . . . .
H37A H 0.6248 0.2844 0.3916 0.030 Uiso 1 1 calc R U . . .
H37B H 0.6257 0.2110 0.4434 0.030 Uiso 1 1 calc R U . . .
H37C H 0.6787 0.2837 0.4773 0.030 Uiso 1 1 calc R U . . .
C38 C 0.69938(13) 0.59695(17) 0.79034(15) 0.0177(6) Uani 1 1 d . . . . .
C39 C 0.76411(14) 0.62154(18) 0.79697(16) 0.0310(6) Uani 1 1 d . . . . .
H39A H 0.7937 0.5738 0.8146 0.047 Uiso 1 1 calc R U . . .
H39B H 0.7834 0.6676 0.8319 0.047 Uiso 1 1 calc R U . . .
H39C H 0.7567 0.6389 0.7487 0.047 Uiso 1 1 calc R U . . .
C40 C 0.71276(12) 0.57449(15) 0.86758(13) 0.0215(5) Uani 1 1 d . . . . .
H40A H 0.6720 0.5584 0.8650 0.032 Uiso 1 1 calc R U . . .
H40B H 0.7314 0.6227 0.9001 0.032 Uiso 1 1 calc R U . . .
H40C H 0.7435 0.5280 0.8870 0.032 Uiso 1 1 calc R U . . .
C41 C 0.65354(14) 0.67201(15) 0.76193(15) 0.0321(6) Uani 1 1 d . . . . .
H41A H 0.6449 0.6870 0.7127 0.048 Uiso 1 1 calc R U . . .
H41B H 0.6738 0.7192 0.7953 0.048 Uiso 1 1 calc R U . . .
H41C H 0.6125 0.6579 0.7596 0.048 Uiso 1 1 calc R U . . .
C42 C 0.37685(15) 0.65290(19) 0.55601(16) 0.0199(6) Uani 1 1 d . . . . .
C43 C 0.43990(15) 0.70354(17) 0.59502(18) 0.0305(6) Uani 1 1 d . . . . .
H43A H 0.4682 0.6809 0.6444 0.046 Uiso 1 1 calc R U . . .
H43B H 0.4296 0.7617 0.5989 0.046 Uiso 1 1 calc R U . . .
H43C H 0.4622 0.7004 0.5667 0.046 Uiso 1 1 calc R U . . .
C44 C 0.34375(17) 0.65459(17) 0.6024(2) 0.0387(7) Uani 1 1 d . . . . .
H44A H 0.3037 0.6217 0.5779 0.058 Uiso 1 1 calc R U . . .
H44B H 0.3333 0.7121 0.6078 0.058 Uiso 1 1 calc R U . . .
H44C H 0.3731 0.6310 0.6511 0.058 Uiso 1 1 calc R U . . .
C45 C 0.33178(14) 0.69432(16) 0.48189(16) 0.0309(6) Uani 1 1 d . . . . .
H45A H 0.3514 0.6910 0.4507 0.046 Uiso 1 1 calc R U . . .
H45B H 0.3254 0.7528 0.4898 0.046 Uiso 1 1 calc R U . . .
H45C H 0.2897 0.6657 0.4576 0.046 Uiso 1 1 calc R U . . .
C46 C 0.3861(3) 0.2585(2) 0.5467(3) 0.0198(10) Uani 1 1 d . . . . .
H46A H 0.3986 0.2652 0.5984 0.030 Uiso 1 1 calc R U . . .
H46B H 0.3907 0.2000 0.5370 0.030 Uiso 1 1 calc R U . . .
H46C H 0.3408 0.2758 0.5152 0.030 Uiso 1 1 calc R U . . .
C47 C 0.30033(16) 0.1572(2) 0.33318(19) 0.0298(8) Uani 1 1 d . . . . .
H47A H 0.2764 0.1565 0.2793 0.045 Uiso 1 1 calc R U . . .
H47B H 0.2851 0.2037 0.3506 0.045 Uiso 1 1 calc R U . . .
H47C H 0.2930 0.1048 0.3517 0.045 Uiso 1 1 calc R U . . .
C48 C 0.37217(15) 0.1675(2) 0.36101(17) 0.0210(7) Uani 1 1 d . . . . .
C49 C 0.39398(16) 0.1613(2) 0.31017(17) 0.0236(7) Uani 1 1 d . . . . .
H49 H 0.3625 0.1537 0.2597 0.028 Uiso 1 1 calc R U . . .
C50 C 0.45926(16) 0.1657(2) 0.32998(17) 0.0213(6) Uani 1 1 d . . . . .
C51 C 0.47692(18) 0.1520(2) 0.27086(18) 0.0321(8) Uani 1 1 d . . . . .
H51A H 0.4940 0.0955 0.2751 0.048 Uiso 1 1 calc R U . . .
H51B H 0.5101 0.1924 0.2771 0.048 Uiso 1 1 calc R U . . .
H51C H 0.4381 0.1591 0.2222 0.048 Uiso 1 1 calc R U . . .
C52 C 0.71873(16) 0.1696(2) 0.6541(2) 0.0283(7) Uani 1 1 d . . . . .
H52A H 0.7359 0.2253 0.6729 0.042 Uiso 1 1 calc R U . . .
H52B H 0.7284 0.1548 0.6155 0.042 Uiso 1 1 calc R U . . .
H52C H 0.7391 0.1292 0.6943 0.042 Uiso 1 1 calc R U . . .
C53 C 0.64609(15) 0.16919(19) 0.62265(17) 0.0182(6) Uani 1 1 d . . . . .
C54 C 0.62277(15) 0.1565(2) 0.67134(17) 0.0209(7) Uani 1 1 d . . . . .
H54 H 0.6536 0.1499 0.7222 0.025 Uiso 1 1 calc R U . . .
C55 C 0.55687(15) 0.15316(19) 0.64910(16) 0.0181(6) Uani 1 1 d . . . . .
C56 C 0.53744(17) 0.1345(2) 0.70591(18) 0.0270(7) Uani 1 1 d . . . . .
H56A H 0.5764 0.1217 0.7532 0.040 Uiso 1 1 calc R U . . .
H56B H 0.5079 0.0868 0.6897 0.040 Uiso 1 1 calc R U . . .
H56C H 0.5155 0.1831 0.7116 0.040 Uiso 1 1 calc R U . . .
C57 C 0.5123(2) 0.54740(14) 0.5030(2) 0.0198(7) Uani 1 1 d . . . . .
H57A H 0.4904 0.4967 0.4761 0.030 Uiso 1 1 calc R U . . .
H57B H 0.5089 0.5515 0.5475 0.030 Uiso 1 1 calc R U . . .
H57C H 0.5582 0.5455 0.5170 0.030 Uiso 1 1 calc R U . . .
C58 C 0.48129(13) 0.61982(15) 0.45625(16) 0.0250(5) Uani 1 1 d . . . . .
C59 C 0.54672(13) -0.00334(15) 0.46982(16) 0.0200(5) Uani 1 1 d . . . . .
H59A H 0.5200 0.0361 0.4296 0.024 Uiso 1 1 calc R U . . .
H59B H 0.5709 0.0293 0.5158 0.024 Uiso 1 1 calc R U . . .
C60 C 0.59537(14) -0.04431(17) 0.45335(16) 0.0219(6) Uani 1 1 d . . . . .
H60A H 0.5718 -0.0768 0.4073 0.026 Uiso 1 1 calc R U . . .
H60B H 0.6231 -0.0831 0.4937 0.026 Uiso 1 1 calc R U . . .
C61 C 0.63802(15) 0.0206(2) 0.44538(18) 0.0250(7) Uani 1 1 d . . . . .
H61A H 0.6104 0.0584 0.4041 0.030 Uiso 1 1 calc R U . . .
H61B H 0.6605 0.0542 0.4909 0.030 Uiso 1 1 calc R U . . .
C62 C 0.68824(16) -0.0200(2) 0.4311(2) 0.0313(8) Uani 1 1 d . . . . .
H62A H 0.6661 -0.0525 0.3855 0.047 Uiso 1 1 calc R U . . .
H62B H 0.7161 -0.0568 0.4723 0.047 Uiso 1 1 calc R U . . .
H62C H 0.7149 0.0231 0.4263 0.047 Uiso 1 1 calc R U . . .
C63 C 0.53937(14) -0.11633(17) 0.54693(15) 0.0183(6) Uani 1 1 d . . . . .
H63A H 0.5103 -0.1606 0.5464 0.022 Uiso 1 1 calc R U . . .
H63B H 0.5754 -0.1438 0.5444 0.022 Uiso 1 1 calc R U . . .
C64 C 0.56769(13) -0.07044(17) 0.61938(15) 0.0226(6) Uani 1 1 d . . . . .
H64A H 0.5324 -0.0422 0.6228 0.027 Uiso 1 1 calc R U . . .
H64B H 0.5984 -0.0274 0.6218 0.027 Uiso 1 1 calc R U . . .
C65 C 0.60280(14) -0.12993(18) 0.68333(16) 0.0250(6) Uani 1 1 d . . . . .
H65A H 0.6374 -0.1589 0.6791 0.030 Uiso 1 1 calc R U . . .
H65B H 0.5717 -0.1724 0.6811 0.030 Uiso 1 1 calc R U . . .
C66 C 0.63297(15) -0.08515(19) 0.75732(16) 0.0303(6) Uani 1 1 d . . . . .
H66A H 0.6647 -0.0443 0.7604 0.046 Uiso 1 1 calc R U . . .
H66B H 0.6547 -0.1257 0.7972 0.046 Uiso 1 1 calc R U . . .
H66C H 0.5988 -0.0567 0.7619 0.046 Uiso 1 1 calc R U . . .
C67 C 0.45087(13) -0.01017(16) 0.48378(15) 0.0204(5) Uani 1 1 d . . . . .
H67A H 0.4738 0.0342 0.5205 0.024 Uiso 1 1 calc R U . . .
H67B H 0.4230 0.0171 0.4356 0.024 Uiso 1 1 calc R U . . .
C68 C 0.40737(14) -0.05725(17) 0.50513(16) 0.0218(6) Uani 1 1 d . . . . .
H68A H 0.4342 -0.0950 0.5468 0.026 Uiso 1 1 calc R U . . .
H68B H 0.3758 -0.0915 0.4631 0.026 Uiso 1 1 calc R U . . .
C69 C 0.37070(15) 0.0037(2) 0.52722(18) 0.0247(6) Uani 1 1 d . . . . .
H69A H 0.4021 0.0427 0.5647 0.030 Uiso 1 1 calc R U . . .
H69B H 0.3398 0.0365 0.4837 0.030 Uiso 1 1 calc R U . . .
C70 C 0.33341(16) -0.0418(2) 0.55815(18) 0.0283(7) Uani 1 1 d . . . . .
H70A H 0.3042 -0.0829 0.5222 0.042 Uiso 1 1 calc R U . . .
H70B H 0.3079 -0.0017 0.5681 0.042 Uiso 1 1 calc R U . . .
H70C H 0.3642 -0.0702 0.6039 0.042 Uiso 1 1 calc R U . . .
C71 C 0.46825(14) -0.12184(18) 0.41267(16) 0.0206(6) Uani 1 1 d . . . . .
H71A H 0.5012 -0.1613 0.4152 0.025 Uiso 1 1 calc R U . . .
H71B H 0.4354 -0.1547 0.4174 0.025 Uiso 1 1 calc R U . . .
C72 C 0.43502(14) -0.08130(18) 0.33725(15) 0.0232(6) Uani 1 1 d . . . . .
H72A H 0.3995 -0.0447 0.3320 0.028 Uiso 1 1 calc R U . . .
H72B H 0.4667 -0.0467 0.3318 0.028 Uiso 1 1 calc R U . . .
C73 C 0.40758(16) -0.1478(2) 0.27798(16) 0.0289(6) Uani 1 1 d . . . . .
H73A H 0.3782 -0.1844 0.2858 0.035 Uiso 1 1 calc R U . . .
H73B H 0.4436 -0.1823 0.2820 0.035 Uiso 1 1 calc R U . . .
C74 C 0.37016(16) -0.1100(2) 0.20108(17) 0.0349(7) Uani 1 1 d . . . . .
H74A H 0.3525 -0.1546 0.1644 0.052 Uiso 1 1 calc R U . . .
H74B H 0.3995 -0.0753 0.1925 0.052 Uiso 1 1 calc R U . . .
H74C H 0.3344 -0.0758 0.1969 0.052 Uiso 1 1 calc R U . . .
Dy1 Dy 0.50889(2) 0.25378(2) 0.49251(2) 0.01225(3) Uani 1 1 d . . . . .
N1 N 0.45810(14) 0.67772(15) 0.42101(17) 0.0410(6) Uani 1 1 d . . . . .
N2 N 0.50140(15) -0.06341(11) 0.47835(13) 0.0186(6) Uani 1 1 d . . . . .
O1 O 0.45428(10) 0.34848(13) 0.41161(11) 0.0152(4) Uani 1 1 d . . . . .
O2 O 0.59063(10) 0.31801(13) 0.45707(11) 0.0144(4) Uani 1 1 d . . . . .
O3 O 0.56432(10) 0.34231(13) 0.57921(11) 0.0160(4) Uani 1 1 d . . . . .
O4 O 0.42754(9) 0.30900(13) 0.53111(10) 0.0134(4) Uani 1 1 d . . . . .
O5 O 0.40862(10) 0.17968(14) 0.42909(11) 0.0189(5) Uani 1 1 d . . . . .
O6 O 0.50637(10) 0.17816(13) 0.39453(11) 0.0190(4) Uani 1 1 d . . . . .
O7 O 0.61032(11) 0.18009(14) 0.55420(11) 0.0184(5) Uani 1 1 d . . . . .
O8 O 0.51038(10) 0.16392(13) 0.58351(11) 0.0183(4) Uani 1 1 d . . . . .

loop_
_atom_site_aniso_label
_atom_site_aniso_U_11
_atom_site_aniso_U_22
_atom_site_aniso_U_33
_atom_site_aniso_U_23
_atom_site_aniso_U_13
_atom_site_aniso_U_12
C1 0.0112(12) 0.0147(14) 0.0137(13) -0.0026(11) 0.0050(10) 0.0000(11)
C2 0.0145(12) 0.0181(14) 0.0136(12) -0.0024(10) 0.0064(10) -0.0011(10)
C3 0.0156(12) 0.0146(13) 0.0142(12) -0.0009(10) 0.0047(10) 0.0012(10)
C4 0.0196(13) 0.0135(12) 0.0123(12) 0.0012(9) 0.0084(10) -0.0006(10)
C5 0.0134(12) 0.0143(13) 0.0169(13) -0.0041(10) 0.0070(10) -0.0008(10)
C6 0.0161(13) 0.0117(14) 0.0123(13) -0.0014(10) 0.0065(11) -0.0013(10)
C7 0.0214(13) 0.0136(12) 0.0155(13) 0.0020(9) 0.0126(11) 0.0021(10)
C8 0.0136(11) 0.0175(13) 0.0143(12) -0.0012(10) 0.0097(10) 0.0020(9)
C9 0.0165(12) 0.0140(12) 0.0161(12) 0.0037(9) 0.0117(10) 0.0034(9)
C10 0.0139(12) 0.0142(13) 0.0211(13) -0.0026(10) 0.0118(10) 0.0002(10)
C11 0.0141(12) 0.0112(12) 0.0179(13) 0.0008(10) 0.0099(11) 0.0006(10)
C12 0.0122(12) 0.0165(14) 0.0146(12) 0.0002(10) 0.0091(10) 0.0019(10)
C13 0.0184(13) 0.0079(12) 0.0214(13) 0.0017(9) 0.0153(11) 0.0017(9)
C14 0.0118(12) 0.0135(14) 0.0146(13) 0.0043(10) 0.0058(11) 0.0029(10)
C15 0.0169(13) 0.0136(13) 0.0117(12) 0.0029(10) 0.0077(11) 0.0054(11)
C16 0.0111(12) 0.0150(13) 0.0158(13) 0.0023(10) 0.0049(10) -0.0018(10)
C17 0.0174(12) 0.0127(13) 0.0120(12) -0.0008(9) 0.0059(10) -0.0008(10)
C18 0.0146(12) 0.0161(13) 0.0134(12) 0.0016(9) 0.0069(10) 0.0016(9)
C19 0.0148(12) 0.0108(12) 0.0111(11) 0.0002(9) 0.0066(10) 0.0002(9)
C20 0.0126(12) 0.0106(13) 0.0128(12) 0.0020(10) 0.0048(10) 0.0012(10)
C21 0.0120(11) 0.0154(12) 0.0129(11) 0.0011(9) 0.0064(10) -0.0008(9)
C22 0.0140(11) 0.0120(12) 0.0160(12) -0.0004(9) 0.0103(10) -0.0009(9)
C23 0.0161(12) 0.0163(13) 0.0152(12) -0.0022(9) 0.0109(10) -0.0025(9)
C24 0.0191(12) 0.0100(12) 0.0217(13) -0.0027(10) 0.0152(11) -0.0013(9)
C25 0.0114(12) 0.0213(15) 0.0177(13) 0.0038(11) 0.0086(11) 0.0012(10)
C26 0.0134(12) 0.0147(13) 0.0171(13) -0.0023(10) 0.0104(10) -0.0035(10)
C27 0.0117(12) 0.0155(13) 0.0141(12) -0.0004(10) 0.0084(10) -0.0026(9)
C28 0.0137(13) 0.0192(15) 0.0175(13) 0.0009(11) 0.0091(11) -0.0023(11)
C29 0.0240(14) 0.0197(13) 0.0204(13) 0.0045(10) 0.0104(11) 0.0037(11)
C30 0.0292(14) 0.0341(14) 0.0228(13) 0.0046(11) 0.0046(11) 0.0084(11)
C31 0.0370(15) 0.0356(15) 0.0438(18) 0.0234(13) 0.0268(14) 0.0166(12)
C32 0.0317(14) 0.0195(12) 0.0351(15) 0.0044(10) 0.0187(12) 0.0049(10)
C33 0.0209(13) 0.0128(12) 0.0255(14) 0.0038(10) 0.0137(11) -0.0009(10)
C34 0.0400(17) 0.0157(12) 0.0283(15) 0.0066(10) 0.0109(13) -0.0038(11)
C35 0.0331(15) 0.0255(13) 0.073(2) 0.0086(14) 0.0352(16) -0.0042(11)
C36 0.0514(18) 0.0143(12) 0.0316(15) -0.0033(10) 0.0193(14) -0.0020(11)
C37 0.0264(19) 0.0142(13) 0.0259(19) 0.0022(15) 0.0179(16) 0.0040(15)
C38 0.0196(12) 0.0151(12) 0.0169(12) -0.0028(9) 0.0082(10) -0.0047(9)
C39 0.0323(14) 0.0342(14) 0.0347(15) -0.0186(12) 0.0229(13) -0.0214(12)
C40 0.0242(12) 0.0238(11) 0.0149(11) -0.0056(9) 0.0085(9) -0.0071(9)
C41 0.0422(16) 0.0135(11) 0.0276(14) -0.0025(10) 0.0081(12) 0.0027(10)
C42 0.0248(14) 0.0151(12) 0.0240(14) 0.0015(10) 0.0155(12) 0.0026(10)
C43 0.0360(16) 0.0139(12) 0.0381(17) -0.0039(11) 0.0161(13) 0.0002(11)
C44 0.061(2) 0.0214(13) 0.062(2) 0.0018(13) 0.0524(18) 0.0096(13)
C45 0.0377(15) 0.0170(12) 0.0328(15) 0.0024(10) 0.0141(13) 0.0079(11)
C46 0.0203(18) 0.0175(17) 0.029(2) 0.0007(11) 0.0176(16) -0.0067(10)
C47 0.0242(16) 0.0353(19) 0.0260(16) -0.0057(13) 0.0099(14) -0.0086(13)
C48 0.0238(16) 0.0134(16) 0.0200(15) -0.0034(12) 0.0069(13) -0.0044(12)
C49 0.0257(17) 0.0250(17) 0.0161(14) -0.0039(12) 0.0076(13) -0.0029(13)
C50 0.0302(15) 0.0138(13) 0.0180(13) -0.0010(10) 0.0109(12) -0.0001(11)
C51 0.0384(18) 0.0384(19) 0.0213(15) -0.0075(13) 0.0163(14) -0.0021(14)
C52 0.0219(15) 0.0281(16) 0.0329(18) 0.0078(13) 0.0125(14) 0.0047(12)
C53 0.0227(16) 0.0094(15) 0.0227(15) 0.0004(11) 0.0116(13) 0.0021(12)
C54 0.0231(16) 0.0194(16) 0.0156(14) 0.0013(12) 0.0064(12) 0.0001(12)
C55 0.0259(14) 0.0113(12) 0.0184(13) 0.0010(10) 0.0121(12) -0.0008(10)
C56 0.0327(16) 0.0306(16) 0.0220(14) 0.0036(12) 0.0172(13) 0.0006(12)
C57 0.0212(12) 0.0191(9) 0.024(2) 0.0011(10) 0.0153(15) 0.0022(12)
C58 0.0282(13) 0.0195(12) 0.0337(15) -0.0013(11) 0.0204(12) -0.0011(10)
C59 0.0236(13) 0.0108(11) 0.0285(14) 0.0015(10) 0.0155(12) -0.0031(9)
C60 0.0241(13) 0.0167(12) 0.0277(14) 0.0024(11) 0.0150(12) 0.0006(10)
C61 0.0217(13) 0.0249(15) 0.0305(15) 0.0026(12) 0.0148(12) -0.0037(11)
C62 0.0228(14) 0.0398(19) 0.0322(17) 0.0050(13) 0.0146(13) -0.0013(12)
C63 0.0215(13) 0.0115(11) 0.0238(14) 0.0007(10) 0.0127(11) 0.0009(9)
C64 0.0227(13) 0.0175(12) 0.0259(14) -0.0003(11) 0.0109(11) 0.0006(10)
C65 0.0264(13) 0.0206(14) 0.0263(15) 0.0013(11) 0.0121(12) 0.0007(10)
C66 0.0301(14) 0.0327(15) 0.0260(15) 0.0033(12) 0.0125(12) 0.0027(12)
C67 0.0219(13) 0.0140(11) 0.0259(14) 0.0005(10) 0.0125(11) 0.0038(9)
C68 0.0229(13) 0.0159(12) 0.0300(15) -0.0025(11) 0.0158(12) 0.0010(10)
C69 0.0231(14) 0.0235(14) 0.0262(14) -0.0029(11) 0.0116(12) 0.0030(11)
C70 0.0265(15) 0.0353(17) 0.0250(15) -0.0003(12) 0.0144(12) 0.0029(12)
C71 0.0227(13) 0.0154(12) 0.0255(14) -0.0026(11) 0.0136(12) -0.0023(10)
C72 0.0228(13) 0.0213(13) 0.0244(14) 0.0033(11) 0.0112(11) -0.0006(10)
C73 0.0325(15) 0.0291(15) 0.0286(16) -0.0009(12) 0.0180(13) 0.0018(12)
C74 0.0351(17) 0.0436(19) 0.0267(16) 0.0023(13) 0.0163(14) 0.0057(14)
Dy1 0.01537(4) 0.00915(4) 0.01241(4) 0.00000(6) 0.00716(3) -0.00018(6)
N1 0.0466(15) 0.0254(12) 0.0556(18) 0.0088(12) 0.0292(14) 0.0050(11)
N2 0.0208(15) 0.0102(7) 0.0271(19) 0.0016(8) 0.0139(15) 0.0001(9)
O1 0.0173(10) 0.0121(10) 0.0180(10) 0.0036(8) 0.0102(8) 0.0030(8)
O2 0.0174(9) 0.0103(9) 0.0202(10) 0.0006(7) 0.0130(8) 0.0016(7)
O3 0.0180(10) 0.0149(10) 0.0163(10) -0.0030(8) 0.0095(8) -0.0015(8)
O4 0.0175(9) 0.0082(9) 0.0171(9) -0.0009(7) 0.0105(8) -0.0030(7)
O5 0.0223(11) 0.0145(11) 0.0179(10) -0.0028(8) 0.0087(9) -0.0045(9)
O6 0.0243(10) 0.0147(9) 0.0170(9) -0.0026(7) 0.0098(8) 0.0015(7)
O7 0.0234(11) 0.0158(11) 0.0177(10) 0.0014(8) 0.0117(9) 0.0038(9)
O8 0.0204(9) 0.0156(9) 0.0181(9) 0.0020(7) 0.0091(8) -0.0005(7)

loop_
_atom_type_symbol
_atom_type_description
_atom_type_scat_dispersion_real
_atom_type_scat_dispersion_imag
_atom_type_scat_source
C C 0.0033 0.0016 'International Tables Vol C Tables 4.2.6.8 and 6.1.1.4'
H H 0.0000 0.0000 'International Tables Vol C Tables 4.2.6.8 and 6.1.1.4'
Dy Dy -0.1892 4.4098 'International Tables Vol C Tables 4.2.6.8 and 6.1.1.4'
N N 0.0061 0.0033 'International Tables Vol C Tables 4.2.6.8 and 6.1.1.4'
O O 0.0106 0.0060 'International Tables Vol C Tables 4.2.6.8 and 6.1.1.4'

loop_
_geom_angle_atom_site_label_1
_geom_angle_atom_site_label_2
_geom_angle_atom_site_label_3
_geom_angle
_geom_angle_site_symmetry_1
_geom_angle_site_symmetry_3
_geom_angle_publ_flag
C2 C1 C6 119.8(3) . . ?
C2 C1 C28 121.1(3) . . ?
C6 C1 C28 119.1(3) . . ?
C1 C2 H2 118.7 . . ?
C1 C2 C3 122.6(3) . . ?
C3 C2 H2 118.7 . . ?
C2 C3 C29 119.3(3) . . ?
C4 C3 C2 117.1(3) . . ?
C4 C3 C29 123.7(3) . . ?
C3 C4 H4 119.0 . . ?
C5 C4 C3 122.1(3) . . ?
C5 C4 H4 119.0 . . ?
C4 C5 C6 120.7(3) . . ?
C4 C5 C7 121.5(3) . . ?
C6 C5 C7 117.7(3) . . ?
C5 C6 C1 117.8(3) . . ?
O1 C6 C1 120.7(3) . . ?
O1 C6 C5 121.5(3) . . ?
C5 C7 H7A 109.2 . . ?
C5 C7 H7B 109.2 . . ?
C5 C7 C8 112.2(2) . . ?
H7A C7 H7B 107.9 . . ?
C8 C7 H7A 109.2 . . ?
C8 C7 H7B 109.2 . . ?
C9 C8 C7 119.8(3) . . ?
C13 C8 C7 121.8(3) . . ?
C13 C8 C9 118.3(3) . . ?
C8 C9 H9 118.8 . . ?
C10 C9 C8 122.4(3) . . ?
C10 C9 H9 118.8 . . ?
C9 C10 C11 116.9(3) . . ?
C9 C10 C33 123.1(3) . . ?
C11 C10 C33 120.0(3) . . ?
C10 C11 H11 118.6 . . ?
C12 C11 C10 122.7(3) . . ?
C12 C11 H11 118.6 . . ?
C11 C12 C13 118.1(3) . . ?
C11 C12 C14 120.2(3) . . ?
C13 C12 C14 121.5(3) . . ?
C8 C13 C12 121.3(3) . . ?
O2 C13 C8 119.7(3) . . ?
O2 C13 C12 119.1(3) . . ?
C12 C14 H14A 109.5 . . ?
C12 C14 H14B 109.5 . . ?
H14A C14 H14B 108.0 . . ?
C15 C14 C12 110.9(2) . . ?
C15 C14 H14A 109.5 . . ?
C15 C14 H14B 109.5 . . ?
C16 C15 C14 120.7(3) . . ?
C16 C15 C20 119.8(3) . . ?
C20 C15 C14 119.4(3) . . ?
C15 C16 H16 118.7 . . ?
C17 C16 C15 122.5(3) . . ?
C17 C16 H16 118.7 . . ?
C16 C17 C18 116.9(3) . . ?
C16 C17 C38 123.4(3) . . ?
C18 C17 C38 119.7(2) . . ?
C17 C18 H18 118.7 . . ?
C19 C18 C17 122.6(3) . . ?
C19 C18 H18 118.7 . . ?
C18 C19 C20 119.7(3) . . ?
C18 C19 C21 121.0(2) . . ?
C20 C19 C21 119.3(2) . . ?
C15 C20 C19 118.4(3) . . ?
O3 C20 C15 121.5(3) . . ?
O3 C20 C19 120.1(3) . . ?
C19 C21 H21A 109.5 . . ?
C19 C21 H21B 109.5 . . ?
H21A C21 H21B 108.1 . . ?
C22 C21 C19 110.8(2) . . ?
C22 C21 H21A 109.5 . . ?
C22 C21 H21B 109.5 . . ?
C23 C22 C21 120.5(3) . . ?
C23 C22 C27 117.7(3) . . ?
C27 C22 C21 121.7(3) . . ?
C22 C23 H23 118.7 . . ?
C24 C23 C22 122.7(3) . . ?
C24 C23 H23 118.7 . . ?
C23 C24 C25 117.6(3) . . ?
C23 C24 C42 120.3(3) . . ?
C25 C24 C42 122.1(3) . . ?
C24 C25 H25 119.1 . . ?
C24 C25 C26 121.8(3) . . ?
C26 C25 H25 119.1 . . ?
C25 C26 C28 119.5(3) . . ?
C27 C26 C25 118.6(3) . . ?
C27 C26 C28 121.8(3) . . ?
C22 C27 O4 119.3(2) . . ?
C26 C27 C22 121.5(3) . . ?
C26 C27 O4 119.2(2) . . ?
C1 C28 C26 110.2(2) . . ?
C1 C28 H28A 109.6 . . ?
C1 C28 H28B 109.6 . . ?
C26 C28 H28A 109.6 . . ?
C26 C28 H28B 109.6 . . ?
H28A C28 H28B 108.1 . . ?
C3 C29 C30 109.7(2) . . ?
C3 C29 C32 109.1(2) . . ?
C30 C29 C32 108.3(2) . . ?
C31 C29 C3 112.3(2) . . ?
C31 C29 C30 109.1(2) . . ?
C31 C29 C32 108.2(2) . . ?
C29 C30 H30A 109.5 . . ?
C29 C30 H30B 109.5 . . ?
C29 C30 H30C 109.5 . . ?
H30A C30 H30B 109.5 . . ?
H30A C30 H30C 109.5 . . ?
H30B C30 H30C 109.5 . . ?
C29 C31 H31A 109.5 . . ?
C29 C31 H31B 109.5 . . ?
C29 C31 H31C 109.5 . . ?
H31A C31 H31B 109.5 . . ?
H31A C31 H31C 109.5 . . ?
H31B C31 H31C 109.5 . . ?
C29 C32 H32A 109.5 . . ?
C29 C32 H32B 109.5 . . ?
C29 C32 H32C 109.5 . . ?
H32A C32 H32B 109.5 . . ?
H32A C32 H32C 109.5 . . ?
H32B C32 H32C 109.5 . . ?
C10 C33 C36 110.2(2) . . ?
C34 C33 C10 112.2(2) . . ?
C34 C33 C35 108.9(3) . . ?
C34 C33 C36 107.9(2) . . ?
C35 C33 C10 108.4(2) . . ?
C35 C33 C36 109.2(3) . . ?
C33 C34 H34A 109.5 . . ?
C33 C34 H34B 109.5 . . ?
C33 C34 H34C 109.5 . . ?
H34A C34 H34B 109.5 . . ?
H34A C34 H34C 109.5 . . ?
H34B C34 H34C 109.5 . . ?
C33 C35 H35A 109.5 . . ?
C33 C35 H35B 109.5 . . ?
C33 C35 H35C 109.5 . . ?
H35A C35 H35B 109.5 . . ?
H35A C35 H35C 109.5 . . ?
H35B C35 H35C 109.5 . . ?
C33 C36 H36A 109.5 . . ?
C33 C36 H36B 109.5 . . ?
C33 C36 H36C 109.5 . . ?
H36A C36 H36B 109.5 . . ?
H36A C36 H36C 109.5 . . ?
H36B C36 H36C 109.5 . . ?
H37A C37 H37B 109.5 . . ?
H37A C37 H37C 109.5 . . ?
H37B C37 H37C 109.5 . . ?
O2 C37 H37A 109.5 . . ?
O2 C37 H37B 109.5 . . ?
O2 C37 H37C 109.5 . . ?
C39 C38 C17 111.9(2) . . ?
C39 C38 C40 107.7(2) . . ?
C39 C38 C41 108.6(2) . . ?
C40 C38 C17 110.7(2) . . ?
C41 C38 C17 108.9(2) . . ?
C41 C38 C40 109.0(2) . . ?
C38 C39 H39A 109.5 . . ?
C38 C39 H39B 109.5 . . ?
C38 C39 H39C 109.5 . . ?
H39A C39 H39B 109.5 . . ?
H39A C39 H39C 109.5 . . ?
H39B C39 H39C 109.5 . . ?
C38 C40 H40A 109.5 . . ?
C38 C40 H40B 109.5 . . ?
C38 C40 H40C 109.5 . . ?
H40A C40 H40B 109.5 . . ?
H40A C40 H40C 109.5 . . ?
H40B C40 H40C 109.5 . . ?
C38 C41 H41A 109.5 . . ?
C38 C41 H41B 109.5 . . ?
C38 C41 H41C 109.5 . . ?
H41A C41 H41B 109.5 . . ?
H41A C41 H41C 109.5 . . ?
H41B C41 H41C 109.5 . . ?
C43 C42 C24 110.2(2) . . ?
C43 C42 C44 109.2(3) . . ?
C44 C42 C24 108.4(2) . . ?
C45 C42 C24 112.3(2) . . ?
C45 C42 C43 108.0(2) . . ?
C45 C42 C44 108.7(3) . . ?
C42 C43 H43A 109.5 . . ?
C42 C43 H43B 109.5 . . ?
C42 C43 H43C 109.5 . . ?
H43A C43 H43B 109.5 . . ?
H43A C43 H43C 109.5 . . ?
H43B C43 H43C 109.5 . . ?
C42 C44 H44A 109.5 . . ?
C42 C44 H44B 109.5 . . ?
C42 C44 H44C 109.5 . . ?
H44A C44 H44B 109.5 . . ?
H44A C44 H44C 109.5 . . ?
H44B C44 H44C 109.5 . . ?
C42 C45 H45A 109.5 . . ?
C42 C45 H45B 109.5 . . ?
C42 C45 H45C 109.5 . . ?
H45A C45 H45B 109.5 . . ?
H45A C45 H45C 109.5 . . ?
H45B C45 H45C 109.5 . . ?
H46A C46 H46B 109.5 . . ?
H46A C46 H46C 109.5 . . ?
H46B C46 H46C 109.5 . . ?
O4 C46 H46A 109.5 . . ?
O4 C46 H46B 109.5 . . ?
O4 C46 H46C 109.5 . . ?
H47A C47 H47B 109.5 . . ?
H47A C47 H47C 109.5 . . ?
H47B C47 H47C 109.5 . . ?
C48 C47 H47A 109.5 . . ?
C48 C47 H47B 109.5 . . ?
C48 C47 H47C 109.5 . . ?
C49 C48 C47 118.5(3) . . ?
O5 C48 C47 116.9(3) . . ?
O5 C48 C49 124.6(3) . . ?
C48 C49 H49 118.2 . . ?
C50 C49 C48 123.6(3) . . ?
C50 C49 H49 118.2 . . ?
C49 C50 C51 118.5(3) . . ?
O6 C50 C49 125.4(3) . . ?
O6 C50 C51 116.1(3) . . ?
C50 C51 H51A 109.5 . . ?
C50 C51 H51B 109.5 . . ?
C50 C51 H51C 109.5 . . ?
H51A C51 H51B 109.5 . . ?
H51A C51 H51C 109.5 . . ?
H51B C51 H51C 109.5 . . ?
H52A C52 H52B 109.5 . . ?
H52A C52 H52C 109.5 . . ?
H52B C52 H52C 109.5 . . ?
C53 C52 H52A 109.5 . . ?
C53 C52 H52B 109.5 . . ?
C53 C52 H52C 109.5 . . ?
C54 C53 C52 118.0(3) . . ?
O7 C53 C52 117.6(3) . . ?
O7 C53 C54 124.4(3) . . ?
C53 C54 H54 118.2 . . ?
C55 C54 C53 123.6(3) . . ?
C55 C54 H54 118.2 . . ?
C54 C55 C56 119.0(3) . . ?
O8 C55 C54 125.1(3) . . ?
O8 C55 C56 116.0(3) . . ?
C55 C56 H56A 109.5 . . ?
C55 C56 H56B 109.5 . . ?
C55 C56 H56C 109.5 . . ?
H56A C56 H56B 109.5 . . ?
H56A C56 H56C 109.5 . . ?
H56B C56 H56C 109.5 . . ?
H57A C57 H57B 109.5 . . ?
H57A C57 H57C 109.5 . . ?
H57B C57 H57C 109.5 . . ?
C58 C57 H57A 109.5 . . ?
C58 C57 H57B 109.5 . . ?
C58 C57 H57C 109.5 . . ?
N1 C58 C57 178.3(4) . . ?
H59A C59 H59B 107.5 . . ?
C60 C59 H59A 108.6 . . ?
C60 C59 H59B 108.6 . . ?
C60 C59 N2 114.8(2) . . ?
N2 C59 H59A 108.6 . . ?
N2 C59 H59B 108.6 . . ?
C59 C60 H60A 109.5 . . ?
C59 C60 H60B 109.5 . . ?
C59 C60 C61 110.9(2) . . ?
H60A C60 H60B 108.0 . . ?
C61 C60 H60A 109.5 . . ?
C61 C60 H60B 109.5 . . ?
C60 C61 H61A 109.4 . . ?
C60 C61 H61B 109.4 . . ?
H61A C61 H61B 108.0 . . ?
C62 C61 C60 111.3(3) . . ?
C62 C61 H61A 109.4 . . ?
C62 C61 H61B 109.4 . . ?
C61 C62 H62A 109.5 . . ?
C61 C62 H62B 109.5 . . ?
C61 C62 H62C 109.5 . . ?
H62A C62 H62B 109.5 . . ?
H62A C62 H62C 109.5 . . ?
H62B C62 H62C 109.5 . . ?
H63A C63 H63B 107.4 . . ?
C64 C63 H63A 108.4 . . ?
C64 C63 H63B 108.4 . . ?
C64 C63 N2 115.7(2) . . ?
N2 C63 H63A 108.4 . . ?
N2 C63 H63B 108.4 . . ?
C63 C64 H64A 109.5 . . ?
C63 C64 H64B 109.5 . . ?
C63 C64 C65 110.7(2) . . ?
H64A C64 H64B 108.1 . . ?
C65 C64 H64A 109.5 . . ?
C65 C64 H64B 109.5 . . ?
C64 C65 H65A 109.2 . . ?
C64 C65 H65B 109.2 . . ?
C64 C65 C66 111.9(2) . . ?
H65A C65 H65B 107.9 . . ?
C66 C65 H65A 109.2 . . ?
C66 C65 H65B 109.2 . . ?
C65 C66 H66A 109.5 . . ?
C65 C66 H66B 109.5 . . ?
C65 C66 H66C 109.5 . . ?
H66A C66 H66B 109.5 . . ?
H66A C66 H66C 109.5 . . ?
H66B C66 H66C 109.5 . . ?
H67A C67 H67B 107.5 . . ?
C68 C67 H67A 108.5 . . ?
C68 C67 H67B 108.5 . . ?
C68 C67 N2 115.0(2) . . ?
N2 C67 H67A 108.5 . . ?
N2 C67 H67B 108.5 . . ?
C67 C68 H68A 109.6 . . ?
C67 C68 H68B 109.6 . . ?
C67 C68 C69 110.4(2) . . ?
H68A C68 H68B 108.1 . . ?
C69 C68 H68A 109.6 . . ?
C69 C68 H68B 109.6 . . ?
C68 C69 H69A 109.3 . . ?
C68 C69 H69B 109.3 . . ?
H69A C69 H69B 108.0 . . ?
C70 C69 C68 111.5(3) . . ?
C70 C69 H69A 109.3 . . ?
C70 C69 H69B 109.3 . . ?
C69 C70 H70A 109.5 . . ?
C69 C70 H70B 109.5 . . ?
C69 C70 H70C 109.5 . . ?
H70A C70 H70B 109.5 . . ?
H70A C70 H70C 109.5 . . ?
H70B C70 H70C 109.5 . . ?
H71A C71 H71B 107.4 . . ?
C72 C71 H71A 108.2 . . ?
C72 C71 H71B 108.2 . . ?
C72 C71 N2 116.3(2) . . ?
N2 C71 H71A 108.2 . . ?
N2 C71 H71B 108.2 . . ?
C71 C72 H72A 109.7 . . ?
C71 C72 H72B 109.7 . . ?
H72A C72 H72B 108.2 . . ?
C73 C72 C71 109.8(2) . . ?
C73 C72 H72A 109.7 . . ?
C73 C72 H72B 109.7 . . ?
C72 C73 H73A 109.3 . . ?
C72 C73 H73B 109.3 . . ?
C72 C73 C74 111.8(3) . . ?
H73A C73 H73B 107.9 . . ?
C74 C73 H73A 109.3 . . ?
C74 C73 H73B 109.3 . . ?
C73 C74 H74A 109.5 . . ?
C73 C74 H74B 109.5 . . ?
C73 C74 H74C 109.5 . . ?
H74A C74 H74B 109.5 . . ?
H74A C74 H74C 109.5 . . ?
H74B C74 H74C 109.5 . . ?
O1 Dy1 O2 74.73(7) . . ?
O1 Dy1 O4 76.07(7) . . ?
O1 Dy1 O5 82.92(8) . . ?
O1 Dy1 O6 86.28(8) . . ?
O1 Dy1 O7 144.58(8) . . ?
O1 Dy1 O8 144.90(8) . . ?
O3 Dy1 O1 93.98(5) . . ?
O3 Dy1 O2 75.88(7) . . ?
O3 Dy1 O4 75.27(7) . . ?
O3 Dy1 O5 144.51(8) . . ?
O3 Dy1 O6 144.07(8) . . ?
O3 Dy1 O7 81.33(8) . . ?
O3 Dy1 O8 88.04(8) . . ?
O4 Dy1 O2 136.90(4) . . ?
O5 Dy1 O2 135.65(7) . . ?
O5 Dy1 O4 69.65(7) . . ?
O5 Dy1 O7 120.43(4) . . ?
O5 Dy1 O8 75.60(7) . . ?
O6 Dy1 O2 69.54(7) . . ?
O6 Dy1 O4 138.62(7) . . ?
O6 Dy1 O5 71.25(7) . . ?
O6 Dy1 O7 78.08(7) . . ?
O6 Dy1 O8 111.84(6) . . ?
O7 Dy1 O2 70.07(7) . . ?
O7 Dy1 O4 134.70(7) . . ?
O8 Dy1 O2 139.00(7) . . ?
O8 Dy1 O4 70.59(7) . . ?
O8 Dy1 O7 70.36(7) . . ?
C59 N2 C67 106.59(16) . . ?
C63 N2 C59 110.4(2) . . ?
C63 N2 C67 110.9(2) . . ?
C63 N2 C71 107.73(16) . . ?
C71 N2 C59 110.9(2) . . ?
C71 N2 C67 110.3(2) . . ?
C6 O1 Dy1 176.4(2) . . ?
C13 O2 C37 111.6(3) . . ?
C13 O2 Dy1 123.52(16) . . ?
C37 O2 Dy1 124.8(2) . . ?
C20 O3 Dy1 178.4(2) . . ?
C27 O4 C46 111.3(3) . . ?
C27 O4 Dy1 123.07(16) . . ?
C46 O4 Dy1 125.6(2) . . ?
C48 O5 Dy1 129.3(2) . . ?
C50 O6 Dy1 129.4(2) . . ?
C53 O7 Dy1 126.95(19) . . ?
C55 O8 Dy1 127.27(19) . . ?

loop_
_geom_bond_atom_site_label_1
_geom_bond_atom_site_label_2
_geom_bond_distance
_geom_bond_site_symmetry_2
_geom_bond_publ_flag
C1 C2 1.393(4) . ?
C1 C6 1.421(4) . ?
C1 C28 1.517(4) . ?
C2 H2 0.9500 . ?
C2 C3 1.396(4) . ?
C3 C4 1.394(4) . ?
C3 C29 1.532(4) . ?
C4 H4 0.9500 . ?
C4 C5 1.392(4) . ?
C5 C6 1.407(4) . ?
C5 C7 1.518(4) . ?
C6 O1 1.314(3) . ?
C7 H7A 0.9900 . ?
C7 H7B 0.9900 . ?
C7 C8 1.520(4) . ?
C8 C9 1.400(4) . ?
C8 C13 1.394(4) . ?
C9 H9 0.9500 . ?
C9 C10 1.396(4) . ?
C10 C11 1.397(4) . ?
C10 C33 1.535(4) . ?
C11 H11 0.9500 . ?
C11 C12 1.395(4) . ?
C12 C13 1.397(4) . ?
C12 C14 1.521(4) . ?
C13 O2 1.390(3) . ?
C14 H14A 0.9900 . ?
C14 H14B 0.9900 . ?
C14 C15 1.514(4) . ?
C15 C16 1.397(4) . ?
C15 C20 1.409(4) . ?
C16 H16 0.9500 . ?
C16 C17 1.393(4) . ?
C17 C18 1.398(4) . ?
C17 C38 1.536(4) . ?
C18 H18 0.9500 . ?
C18 C19 1.392(4) . ?
C19 C20 1.420(4) . ?
C19 C21 1.516(4) . ?
C20 O3 1.319(4) . ?
C21 H21A 0.9900 . ?
C21 H21B 0.9900 . ?
C21 C22 1.514(4) . ?
C22 C23 1.395(4) . ?
C22 C27 1.401(4) . ?
C23 H23 0.9500 . ?
C23 C24 1.394(4) . ?
C24 C25 1.397(4) . ?
C24 C42 1.542(4) . ?
C25 H25 0.9500 . ?
C25 C26 1.399(4) . ?
C26 C27 1.391(4) . ?
C26 C28 1.520(4) . ?
C27 O4 1.401(4) . ?
C28 H28A 0.9900 . ?
C28 H28B 0.9900 . ?
C29 C30 1.535(4) . ?
C29 C31 1.521(4) . ?
C29 C32 1.545(4) . ?
C30 H30A 0.9800 . ?
C30 H30B 0.9800 . ?
C30 H30C 0.9800 . ?
C31 H31A 0.9800 . ?
C31 H31B 0.9800 . ?
C31 H31C 0.9800 . ?
C32 H32A 0.9800 . ?
C32 H32B 0.9800 . ?
C32 H32C 0.9800 . ?
C33 C34 1.529(4) . ?
C33 C35 1.529(4) . ?
C33 C36 1.536(4) . ?
C34 H34A 0.9800 . ?
C34 H34B 0.9800 . ?
C34 H34C 0.9800 . ?
C35 H35A 0.9800 . ?
C35 H35B 0.9800 . ?
C35 H35C 0.9800 . ?
C36 H36A 0.9800 . ?
C36 H36B 0.9800 . ?
C36 H36C 0.9800 . ?
C37 H37A 0.9800 . ?
C37 H37B 0.9800 . ?
C37 H37C 0.9800 . ?
C37 O2 1.443(5) . ?
C38 C39 1.529(4) . ?
C38 C40 1.534(4) . ?
C38 C41 1.532(4) . ?
C39 H39A 0.9800 . ?
C39 H39B 0.9800 . ?
C39 H39C 0.9800 . ?
C40 H40A 0.9800 . ?
C40 H40B 0.9800 . ?
C40 H40C 0.9800 . ?
C41 H41A 0.9800 . ?
C41 H41B 0.9800 . ?
C41 H41C 0.9800 . ?
C42 C43 1.532(4) . ?
C42 C44 1.534(4) . ?
C42 C45 1.530(4) . ?
C43 H43A 0.9800 . ?
C43 H43B 0.9800 . ?
C43 H43C 0.9800 . ?
C44 H44A 0.9800 . ?
C44 H44B 0.9800 . ?
C44 H44C 0.9800 . ?
C45 H45A 0.9800 . ?
C45 H45B 0.9800 . ?
C45 H45C 0.9800 . ?
C46 H46A 0.9800 . ?
C46 H46B 0.9800 . ?
C46 H46C 0.9800 . ?
C46 O4 1.438(5) . ?
C47 H47A 0.9800 . ?
C47 H47B 0.9800 . ?
C47 H47C 0.9800 . ?
C47 C48 1.513(5) . ?
C48 C49 1.410(5) . ?
C48 O5 1.261(4) . ?
C49 H49 0.9500 . ?
C49 C50 1.394(5) . ?
C50 C51 1.518(4) . ?
C50 O6 1.267(4) . ?
C51 H51A 0.9800 . ?
C51 H51B 0.9800 . ?
C51 H51C 0.9800 . ?
C52 H52A 0.9800 . ?
C52 H52B 0.9800 . ?
C52 H52C 0.9800 . ?
C52 C53 1.509(5) . ?
C53 C54 1.406(4) . ?
C53 O7 1.262(4) . ?
C54 H54 0.9500 . ?
C54 C55 1.395(4) . ?
C55 C56 1.515(4) . ?
C55 O8 1.272(4) . ?
C56 H56A 0.9800 . ?
C56 H56B 0.9800 . ?
C56 H56C 0.9800 . ?
C57 H57A 0.9800 . ?
C57 H57B 0.9800 . ?
C57 H57C 0.9800 . ?
C57 C58 1.462(4) . ?
C58 N1 1.144(4) . ?
C59 H59A 0.9900 . ?
C59 H59B 0.9900 . ?
C59 C60 1.518(4) . ?
C59 N2 1.526(4) . ?
C60 H60A 0.9900 . ?
C60 H60B 0.9900 . ?
C60 C61 1.524(4) . ?
C61 H61A 0.9900 . ?
C61 H61B 0.9900 . ?
C61 C62 1.521(5) . ?
C62 H62A 0.9800 . ?
C62 H62B 0.9800 . ?
C62 H62C 0.9800 . ?
C63 H63A 0.9900 . ?
C63 H63B 0.9900 . ?
C63 C64 1.512(4) . ?
C63 N2 1.519(3) . ?
C64 H64A 0.9900 . ?
C64 H64B 0.9900 . ?
C64 C65 1.513(4) . ?
C65 H65A 0.9900 . ?
C65 H65B 0.9900 . ?
C65 C66 1.527(4) . ?
C66 H66A 0.9800 . ?
C66 H66B 0.9800 . ?
C66 H66C 0.9800 . ?
C67 H67A 0.9900 . ?
C67 H67B 0.9900 . ?
C67 C68 1.523(4) . ?
C67 N2 1.528(4) . ?
C68 H68A 0.9900 . ?
C68 H68B 0.9900 . ?
C68 C69 1.533(4) . ?
C69 H69A 0.9900 . ?
C69 H69B 0.9900 . ?
C69 C70 1.527(5) . ?
C70 H70A 0.9800 . ?
C70 H70B 0.9800 . ?
C70 H70C 0.9800 . ?
C71 H71A 0.9900 . ?
C71 H71B 0.9900 . ?
C71 C72 1.518(4) . ?
C71 N2 1.522(3) . ?
C72 H72A 0.9900 . ?
C72 H72B 0.9900 . ?
C72 C73 1.517(4) . ?
C73 H73A 0.9900 . ?
C73 H73B 0.9900 . ?
C73 C74 1.525(4) . ?
C74 H74A 0.9800 . ?
C74 H74B 0.9800 . ?
C74 H74C 0.9800 . ?
Dy1 O1 2.162(2) . ?
Dy1 O2 2.624(2) . ?
Dy1 O3 2.161(2) . ?
Dy1 O4 2.607(2) . ?
Dy1 O5 2.385(2) . ?
Dy1 O6 2.369(2) . ?
Dy1 O7 2.400(2) . ?
Dy1 O8 2.386(2) . ?

loop_
_geom_torsion_atom_site_label_1
_geom_torsion_atom_site_label_2
_geom_torsion_atom_site_label_3
_geom_torsion_atom_site_label_4
_geom_torsion
_geom_torsion_site_symmetry_1
_geom_torsion_site_symmetry_2
_geom_torsion_site_symmetry_3
_geom_torsion_site_symmetry_4
_geom_torsion_publ_flag
C1 C2 C3 C4 2.1(4) . . . . ?
C1 C2 C3 C29 -177.0(3) . . . . ?
C2 C1 C6 C5 -3.0(4) . . . . ?
C2 C1 C6 O1 175.8(3) . . . . ?
C2 C1 C28 C26 -99.0(3) . . . . ?
C2 C3 C4 C5 -1.4(4) . . . . ?
C2 C3 C29 C30 -64.7(3) . . . . ?
C2 C3 C29 C31 173.8(3) . . . . ?
C2 C3 C29 C32 53.8(3) . . . . ?
C3 C4 C5 C6 -1.5(4) . . . . ?
C3 C4 C5 C7 -179.2(3) . . . . ?
C4 C3 C29 C30 116.3(3) . . . . ?
C4 C3 C29 C31 -5.2(4) . . . . ?
C4 C3 C29 C32 -125.2(3) . . . . ?
C4 C5 C6 C1 3.7(4) . . . . ?
C4 C5 C6 O1 -175.1(3) . . . . ?
C4 C5 C7 C8 99.5(3) . . . . ?
C5 C7 C8 C9 -71.1(3) . . . . ?
C5 C7 C8 C13 105.8(3) . . . . ?
C6 C1 C2 C3 0.1(4) . . . . ?
C6 C1 C28 C26 76.9(3) . . . . ?
C6 C5 C7 C8 -78.3(3) . . . . ?
C7 C5 C6 C1 -178.5(3) . . . . ?
C7 C5 C6 O1 2.7(4) . . . . ?
C7 C8 C9 C10 178.4(2) . . . . ?
C7 C8 C13 C12 -173.3(2) . . . . ?
C7 C8 C13 O2 7.6(4) . . . . ?
C8 C9 C10 C11 -4.0(4) . . . . ?
C8 C9 C10 C33 176.3(3) . . . . ?
C8 C13 O2 C37 93.7(3) . . . . ?
C8 C13 O2 Dy1 -89.1(3) . . . . ?
C9 C8 C13 C12 3.7(4) . . . . ?
C9 C8 C13 O2 -175.4(2) . . . . ?
C9 C10 C11 C12 1.8(4) . . . . ?
C9 C10 C33 C34 7.6(4) . . . . ?
C9 C10 C33 C35 -112.8(3) . . . . ?
C9 C10 C33 C36 127.8(3) . . . . ?
C10 C11 C12 C13 3.0(4) . . . . ?
C10 C11 C12 C14 -172.0(3) . . . . ?
C11 C10 C33 C34 -172.1(3) . . . . ?
C11 C10 C33 C35 67.5(3) . . . . ?
C11 C10 C33 C36 -51.9(4) . . . . ?
C11 C12 C13 C8 -5.8(4) . . . . ?
C11 C12 C13 O2 173.4(2) . . . . ?
C11 C12 C14 C15 71.9(3) . . . . ?
C12 C13 O2 C37 -85.5(3) . . . . ?
C12 C13 O2 Dy1 91.7(3) . . . . ?
C12 C14 C15 C16 -96.2(3) . . . . ?
C12 C14 C15 C20 80.5(3) . . . . ?
C13 C8 C9 C10 1.3(4) . . . . ?
C13 C12 C14 C15 -102.8(3) . . . . ?
C14 C12 C13 C8 169.1(2) . . . . ?
C14 C12 C13 O2 -11.8(4) . . . . ?
C14 C15 C16 C17 178.2(3) . . . . ?
C14 C15 C20 C19 179.6(2) . . . . ?
C14 C15 C20 O3 -1.2(4) . . . . ?
C15 C16 C17 C18 1.5(4) . . . . ?
C15 C16 C17 C38 -175.4(3) . . . . ?
C16 C15 C20 C19 -3.7(4) . . . . ?
C16 C15 C20 O3 175.5(3) . . . . ?
C16 C17 C18 C19 -2.2(4) . . . . ?
C16 C17 C38 C39 -8.5(4) . . . . ?
C16 C17 C38 C40 -128.7(3) . . . . ?
C16 C17 C38 C41 111.5(3) . . . . ?
C17 C18 C19 C20 0.0(4) . . . . ?
C17 C18 C19 C21 -176.7(3) . . . . ?
C18 C17 C38 C39 174.7(3) . . . . ?
C18 C17 C38 C40 54.5(3) . . . . ?
C18 C17 C38 C41 -65.2(3) . . . . ?
C18 C19 C20 C15 3.0(4) . . . . ?
C18 C19 C20 O3 -176.2(3) . . . . ?
C18 C19 C21 C22 97.9(3) . . . . ?
C19 C21 C22 C23 -70.9(3) . . . . ?
C19 C21 C22 C27 105.3(3) . . . . ?
C20 C15 C16 C17 1.5(4) . . . . ?
C20 C19 C21 C22 -78.8(3) . . . . ?
C21 C19 C20 C15 179.7(3) . . . . ?
C21 C19 C20 O3 0.5(4) . . . . ?
C21 C22 C23 C24 173.6(2) . . . . ?
C21 C22 C27 C26 -171.4(2) . . . . ?
C21 C22 C27 O4 7.6(4) . . . . ?
C22 C23 C24 C25 -0.6(4) . . . . ?
C22 C23 C24 C42 178.6(3) . . . . ?
C22 C27 O4 C46 92.0(4) . . . . ?
C22 C27 O4 Dy1 -90.5(3) . . . . ?
C23 C22 C27 C26 4.9(4) . . . . ?
C23 C22 C27 O4 -176.0(2) . . . . ?
C23 C24 C25 C26 2.2(4) . . . . ?
C23 C24 C42 C43 48.9(3) . . . . ?
C23 C24 C42 C44 -70.6(3) . . . . ?
C23 C24 C42 C45 169.4(3) . . . . ?
C24 C25 C26 C27 -0.1(4) . . . . ?
C24 C25 C26 C28 -176.2(3) . . . . ?
C25 C24 C42 C43 -131.9(3) . . . . ?
C25 C24 C42 C44 108.6(3) . . . . ?
C25 C24 C42 C45 -11.4(4) . . . . ?
C25 C26 C27 C22 -3.5(4) . . . . ?
C25 C26 C27 O4 177.4(2) . . . . ?
C25 C26 C28 C1 68.6(3) . . . . ?
C26 C27 O4 C46 -88.9(4) . . . . ?
C26 C27 O4 Dy1 88.6(3) . . . . ?
C27 C22 C23 C24 -2.8(4) . . . . ?
C27 C26 C28 C1 -107.3(3) . . . . ?
C28 C1 C2 C3 175.9(3) . . . . ?
C28 C1 C6 C5 -178.9(3) . . . . ?
C28 C1 C6 O1 -0.1(4) . . . . ?
C28 C26 C27 C22 172.4(2) . . . . ?
C28 C26 C27 O4 -6.6(4) . . . . ?
C29 C3 C4 C5 177.6(3) . . . . ?
C33 C10 C11 C12 -178.4(3) . . . . ?
C38 C17 C18 C19 174.8(3) . . . . ?
C42 C24 C25 C26 -177.1(3) . . . . ?
C47 C48 C49 C50 -176.8(3) . . . . ?
C47 C48 O5 Dy1 -150.9(2) . . . . ?
C48 C49 C50 C51 175.7(3) . . . . ?
C48 C49 C50 O6 -2.4(6) . . . . ?
C49 C48 O5 Dy1 30.5(5) . . . . ?
C49 C50 O6 Dy1 -29.7(5) . . . . ?
C51 C50 O6 Dy1 152.1(2) . . . . ?
C52 C53 C54 C55 -178.8(3) . . . . ?
C52 C53 O7 Dy1 -144.2(2) . . . . ?
C53 C54 C55 C56 176.7(3) . . . . ?
C53 C54 C55 O8 -2.6(5) . . . . ?
C54 C53 O7 Dy1 35.9(4) . . . . ?
C54 C55 O8 Dy1 -33.3(4) . . . . ?
C56 C55 O8 Dy1 147.3(2) . . . . ?
C59 C60 C61 C62 178.3(3) . . . . ?
C60 C59 N2 C63 67.2(3) . . . . ?
C60 C59 N2 C67 -172.3(3) . . . . ?
C60 C59 N2 C71 -52.2(3) . . . . ?
C63 C64 C65 C66 179.0(2) . . . . ?
C64 C63 N2 C59 67.5(3) . . . . ?
C64 C63 N2 C67 -50.4(3) . . . . ?
C64 C63 N2 C71 -171.2(2) . . . . ?
C67 C68 C69 C70 -172.8(2) . . . . ?
C68 C67 N2 C59 -170.4(3) . . . . ?
C68 C67 N2 C63 -50.2(3) . . . . ?
C68 C67 N2 C71 69.1(3) . . . . ?
C71 C72 C73 C74 176.6(3) . . . . ?
C72 C71 N2 C59 -51.0(3) . . . . ?
C72 C71 N2 C63 -172.0(2) . . . . ?
C72 C71 N2 C67 66.9(3) . . . . ?
N2 C59 C60 C61 179.7(2) . . . . ?
N2 C63 C64 C65 178.6(3) . . . . ?
N2 C67 C68 C69 166.2(2) . . . . ?
N2 C71 C72 C73 177.0(3) . . . . ?
O5 C48 C49 C50 1.9(6) . . . . ?
O7 C53 C54 C55 1.1(5) . . . . ?

loop_
_twin_individual_id
_twin_individual_mass_fraction_refined
1 0.510(6)
2 0.490(6)
